data_2201067
loop_
_publ_author_name
' Philip J. Cox'
' Nicola M. Foote'

_publ_section_title
;
 Hydrogen-bonded molecular chains in (2<i>E</i>)-butane-2,3-dione oxime
 with <i>Z</i>' = 3
;
_journal_issue 6
_journal_name_full 'Acta Crystallographica Section E'
_journal_page_first o603
_journal_page_last o605
_journal_paper_doi 10.1107/S1600536802007742
_journal_volume 58
_journal_year 2002
_chemical_formula_iupac 'C4 H7 N O2'
_chemical_formula_moiety 'C4 H7 N O2'
_chemical_formula_sum 'C4 H7 N O2'
_chemical_formula_weight 101.11
_chemical_name_common 'Diacetyl monoxime'
_chemical_name_systematic
;
2,3-Butanedione monoxime
;
_space_group_IT_number 14
_symmetry_cell_setting monoclinic
_symmetry_space_group_name_Hall '-P 2yn'
_symmetry_space_group_name_H-M 'P 1 21/n 1'
_atom_sites_solution_hydrogens geom
_atom_sites_solution_primary direct
_atom_sites_solution_secondary difmap
_audit_creation_method SHELXL-97
_cell_angle_alpha 90.00
_cell_angle_beta 116.106(3)
_cell_angle_gamma 90.00
_cell_formula_units_Z 12
_cell_length_a 11.5354(7)
_cell_length_b 12.7225(12)
_cell_length_c 11.8884(10)
_cell_measurement_reflns_used 20830
_cell_measurement_temperature 120(2)
_cell_measurement_theta_max 30.51
_cell_measurement_theta_min 1.02
_cell_volume 1566.7(2)
_computing_cell_refinement 'DENZO and COLLECT'
_computing_data_collection
;
DENZO (Otwinowski & Minor, 1997) and COLLECT (Hooft, 1998)
;
_computing_data_reduction 'DENZO and COLLECT'
_computing_molecular_graphics 'ORTEP-3 (Farrugia, 1997) and PLATON (Spek, 2001)'
_computing_structure_refinement 'SHELXL972 (Sheldrick, 1998)'
_computing_structure_solution 'SIR97 (Altomare et al., 1999)'
_diffrn_ambient_temperature 120(2)
_diffrn_detector_area_resol_mean 10.35
_diffrn_measured_fraction_theta_full 0.804
_diffrn_measured_fraction_theta_max 0.804
_diffrn_measurement_device_type 'Enraf-Nonius KappaCCD area-detector'
_diffrn_measurement_method '\f and \w'
_diffrn_radiation_monochromator graphite
_diffrn_radiation_source
;
Enraf Nonius FR591 rotating anode
;
_diffrn_radiation_type MoK\a
_diffrn_radiation_wavelength 0.71073
_diffrn_reflns_av_R_equivalents 0.1867
_diffrn_reflns_av_sigmaI/netI 0.1799
_diffrn_reflns_limit_h_max 15
_diffrn_reflns_limit_h_min -14
_diffrn_reflns_limit_k_max 15
_diffrn_reflns_limit_k_min -16
_diffrn_reflns_limit_l_max 15
_diffrn_reflns_limit_l_min -16
_diffrn_reflns_number 19544
_diffrn_reflns_theta_full 30.20
_diffrn_reflns_theta_max 30.20
_diffrn_reflns_theta_min 3.29
_diffrn_standards_number 0
_exptl_absorpt_coefficient_mu 0.103
_exptl_absorpt_correction_T_max 0.9948
_exptl_absorpt_correction_T_min 0.9897
_exptl_absorpt_correction_type multi-scan
_exptl_absorpt_process_details '(SORTAV; Blessing, 1995, 1997)'
_exptl_crystal_colour colourless
_exptl_crystal_density_diffrn 1.286
_exptl_crystal_density_method 'not measured'
_exptl_crystal_description block
_exptl_crystal_F_000 648
_exptl_crystal_size_max 0.1
_exptl_crystal_size_mid 0.1
_exptl_crystal_size_min 0.05
_refine_diff_density_max 0.323
_refine_diff_density_min -0.288
_refine_ls_extinction_method none
_refine_ls_goodness_of_fit_ref 0.942
_refine_ls_hydrogen_treatment constr
_refine_ls_matrix_type full
_refine_ls_number_parameters 190
_refine_ls_number_reflns 3745
_refine_ls_number_restraints 0
_refine_ls_restrained_S_all 0.942
_refine_ls_R_factor_all 0.2472
_refine_ls_R_factor_gt 0.0671
_refine_ls_shift/su_max <0.001
_refine_ls_shift/su_mean 0.000
_refine_ls_structure_factor_coef Fsqd
_refine_ls_weighting_details 'calc w = 1/[\s^2^(Fo^2^)+(0.0693P)^2^] where P = (Fo^2^+2Fc^2^)/3'
_refine_ls_weighting_scheme calc
_refine_ls_wR_factor_gt 0.1304
_refine_ls_wR_factor_ref 0.1809
_reflns_number_gt 1343
_reflns_number_total 3745
_reflns_threshold_expression I>2\s(I)
_cod_data_source_file cf6174.cif
_cod_data_source_block I
_cod_depositor_comments
;
The following automatic conversions were performed:
'_symmetry_cell_setting' value 'Monoclinic' changed to 'monoclinic'
according to '/home/saulius/struct/CIF-dictionaries/cif_core.dic'
dictionary named 'cif_core.dic' version 2.4.1 from
2010-06-29.

'_geom_bond_publ_flag' value 'Y' changed to 'y' according to
'/home/saulius/struct/CIF-dictionaries/cif_core.dic' dictionary named
'cif_core.dic' version 2.4.1 from 2010-06-29 (6
times).

'_geom_bond_publ_flag' value 'N' changed to 'n' according to
'/home/saulius/struct/CIF-dictionaries/cif_core.dic' dictionary named
'cif_core.dic' version 2.4.1 from 2010-06-29 (33 times).

Automatic conversion script
Id: cif_fix_enum 1527 2010-12-29 10:47:43Z saulius 

The following automatic conversions were performed:

'_symmetry_cell_setting' value 'Monoclinic' changed to 'monoclinic'
according to /home/saulius/struct/CIF-dictionaries/cif_core.dic
dictionary named 'cif_core.dic' version 2.4.1 from
2010-06-29.

'_geom_bond_publ_flag' value 'Y' changed to 'y'
according to /home/saulius/struct/CIF-dictionaries/cif_core.dic
dictionary named 'cif_core.dic' version 2.4.1 from 2010-06-29 (6
times).

'_geom_bond_publ_flag' value 'N' changed to 'n' according to
/home/saulius/struct/CIF-dictionaries/cif_core.dic dictionary named
'cif_core.dic' version 2.4.1 from 2010-06-29 (33
times).

'_geom_angle_publ_flag' value 'N' changed to 'n' according
to /home/saulius/struct/CIF-dictionaries/cif_core.dic dictionary
named 'cif_core.dic' version 2.4.1 from 2010-06-29 (53
times).

'_geom_angle_publ_flag' value 'Y' changed to 'y' according
to /home/saulius/struct/CIF-dictionaries/cif_core.dic dictionary
named 'cif_core.dic' version 2.4.1 from 2010-06-29 (7
times).

'_geom_torsion_publ_flag' value 'N' changed to 'n' according
to /home/saulius/struct/CIF-dictionaries/cif_core.dic dictionary
named 'cif_core.dic' version 2.4.1 from 2010-06-29 (15
times).

'_geom_torsion_publ_flag' value 'Y' changed to 'y' according
to /home/saulius/struct/CIF-dictionaries/cif_core.dic dictionary
named 'cif_core.dic' version 2.4.1 from 2010-06-29 (3 times).

Automatic conversion script
Id: cif_fix_values 1715 2011-07-08 13:25:40Z adriana 
;
_cod_original_sg_symbol_H-M 'P 21/n'
_cod_database_code 2201067
_cod_database_fobs_code 2201067

loop_
_symmetry_equiv_pos_as_xyz
'x, y, z'
'-x+1/2, y+1/2, -z+1/2'
'-x, -y, -z'
'x+1/2, -y+1/2, z+1/2'

loop_
_atom_site_label
_atom_site_fract_x
_atom_site_fract_y
_atom_site_fract_z
_atom_site_U_iso_or_equiv
_atom_site_adp_type
_atom_site_calc_flag
_atom_site_refinement_flags
_atom_site_occupancy
_atom_site_disorder_assembly
_atom_site_disorder_group
_atom_site_type_symbol
O1A 0.4844(2) 0.1259(2) -0.1256(2) 0.0389(6) Uani d . 1 . . O
H1A 0.5439 0.1290 -0.1480 0.047 Uiso d R 1 . . H
O2A 0.4289(2) 0.11559(19) 0.2320(2) 0.0375(6) Uani d . 1 . . O
N1A 0.5374(3) 0.1276(2) 0.0047(2) 0.0309(7) Uani d . 1 . . N
C1A 0.3082(3) 0.1188(3) -0.0316(3) 0.0419(9) Uani d . 1 . . C
H11A 0.2882 0.1176 -0.1207 0.050 Uiso d R 1 . . H
H12A 0.2681 0.1806 -0.0142 0.050 Uiso d R 1 . . H
H13A 0.2745 0.0549 -0.0104 0.050 Uiso d R 1 . . H
C2A 0.4511(3) 0.1239(3) 0.0453(3) 0.0291(8) Uani d . 1 . . C
C3A 0.5034(3) 0.1226(3) 0.1836(3) 0.0321(8) Uani d . 1 . . C
C4A 0.6463(3) 0.1277(3) 0.2619(3) 0.0399(9) Uani d . 1 . . C
H41A 0.6652 0.1305 0.3507 0.048 Uiso d R 1 . . H
H42A 0.6806 0.1908 0.2399 0.048 Uiso d R 1 . . H
H43A 0.6869 0.0652 0.2465 0.048 Uiso d R 1 . . H
O1B 0.1740(2) 0.12470(19) 0.1799(2) 0.0429(7) Uani d . 1 . . O
H1B 0.2481 0.1165 0.1842 0.052 Uiso d R 1 . . H
O2B -0.0335(2) 0.11724(19) 0.4285(2) 0.0380(6) Uani d . 1 . . O
N1B 0.1817(3) 0.1221(2) 0.3001(2) 0.0326(7) Uani d . 1 . . N
C1B -0.0571(3) 0.1310(4) 0.1849(3) 0.0561(11) Uani d . 1 . . C
H11B -0.0876 0.0599 0.1545 0.067 Uiso d R 1 . . H
H12B -0.1202 0.1664 0.2063 0.067 Uiso d R 1 . . H
H13B -0.0468 0.1708 0.1193 0.067 Uiso d R 1 . . H
C2B 0.0691(3) 0.1245(3) 0.2981(3) 0.0330(8) Uani d . 1 . . C
C3B 0.0711(3) 0.1212(3) 0.4227(3) 0.0321(8) Uani d . 1 . . C
C4B 0.1965(3) 0.1228(3) 0.5375(3) 0.0459(10) Uani d . 1 . . C
H41B 0.1812 0.1122 0.6114 0.055 Uiso d R 1 . . H
H42B 0.2522 0.0666 0.5327 0.055 Uiso d R 1 . . H
H43B 0.2388 0.1909 0.5438 0.055 Uiso d R 1 . . H
O1C 0.4714(2) 0.36171(19) 0.1546(2) 0.0370(6) Uani d . 1 . . O
H1C 0.4713 0.3673 0.0842 0.044 Uiso d R 1 . . H
O2C 0.1988(2) 0.37064(19) 0.3370(2) 0.0424(6) Uani d . 1 . . O
N1C 0.3454(2) 0.3717(2) 0.1411(2) 0.0298(7) Uani d . 1 . . N
C1C 0.4509(4) 0.3447(3) 0.3707(3) 0.0475(11) Uani d . 1 . . C
H11C 0.5277 0.3266 0.3595 0.057 Uiso d R 1 . . H
H12C 0.4678 0.4085 0.4217 0.057 Uiso d R 1 . . H
H13C 0.4301 0.2867 0.4131 0.057 Uiso d R 1 . . H
C2C 0.3406(3) 0.3632(3) 0.2467(3) 0.0305(8) Uani d . 1 . . C
C3C 0.2094(3) 0.3763(3) 0.2389(3) 0.0323(8) Uani d . 1 . . C
C4C 0.0983(3) 0.3977(3) 0.1164(3) 0.0447(10) Uani d . 1 . . C
H41C 0.1053 0.4693 0.0895 0.054 Uiso d R 1 . . H
H42C 0.0986 0.3474 0.0541 0.054 Uiso d R 1 . . H
H43C 0.0177 0.3908 0.1245 0.054 Uiso d R 1 . . H

loop_
_atom_site_aniso_label
_atom_site_aniso_U_11
_atom_site_aniso_U_22
_atom_site_aniso_U_33
_atom_site_aniso_U_12
_atom_site_aniso_U_13
_atom_site_aniso_U_23
O1A 0.0493(15) 0.0452(15) 0.0353(14) 0.0006(13) 0.0306(12) 0.0008(13)
O2A 0.0433(15) 0.0400(15) 0.0427(14) 0.0002(12) 0.0315(13) 0.0025(13)
N1A 0.0426(17) 0.0305(16) 0.0304(17) -0.0014(14) 0.0258(15) 0.0018(14)
C1A 0.036(2) 0.052(2) 0.042(2) -0.002(2) 0.0221(19) -0.004(2)
C2A 0.0342(19) 0.0297(18) 0.033(2) -0.0005(17) 0.0234(17) -0.0015(16)
C3A 0.037(2) 0.0252(19) 0.043(2) 0.0034(16) 0.0257(18) 0.0008(17)
C4A 0.035(2) 0.052(2) 0.037(2) 0.0006(19) 0.0195(17) -0.0018(19)
O1B 0.0459(15) 0.0568(16) 0.0433(16) 0.0014(14) 0.0354(13) 0.0035(14)
O2B 0.0450(15) 0.0409(15) 0.0465(15) -0.0004(13) 0.0368(13) 0.0010(13)
N1B 0.0420(19) 0.0305(16) 0.0385(18) -0.0009(15) 0.0298(15) 0.0007(14)
C1B 0.037(2) 0.097(3) 0.040(2) 0.001(2) 0.022(2) 0.004(2)
C2B 0.042(2) 0.0307(19) 0.039(2) -0.0018(17) 0.0299(18) -0.0016(18)
C3B 0.046(2) 0.0183(18) 0.042(2) -0.0006(16) 0.0275(19) -0.0009(17)
C4B 0.044(2) 0.062(3) 0.039(2) 0.007(2) 0.026(2) 0.001(2)
O1C 0.0380(14) 0.0470(16) 0.0403(14) 0.0005(12) 0.0303(12) -0.0013(12)
O2C 0.0582(16) 0.0392(15) 0.0508(16) 0.0028(13) 0.0434(14) 0.0018(14)
N1C 0.0361(17) 0.0324(16) 0.0323(16) 0.0028(14) 0.0253(14) -0.0002(14)
C1C 0.045(2) 0.073(3) 0.030(2) 0.006(2) 0.021(2) -0.0024(19)
C2C 0.038(2) 0.031(2) 0.030(2) 0.0003(17) 0.0216(17) -0.0007(16)
C3C 0.038(2) 0.0237(18) 0.046(2) 0.0006(18) 0.029(2) 0.0007(17)
C4C 0.034(2) 0.055(3) 0.051(3) 0.0011(18) 0.023(2) -0.0049(19)

loop_
_atom_type_symbol
_atom_type_description
_atom_type_scat_dispersion_real
_atom_type_scat_dispersion_imag
_atom_type_scat_source
C C 0.0033 0.0016 'International Tables Vol C Tables 4.2.6.8 and 6.1.1.4'
H H 0.0000 0.0000 'International Tables Vol C Tables 4.2.6.8 and 6.1.1.4'
N N 0.0061 0.0033 'International Tables Vol C Tables 4.2.6.8 and 6.1.1.4'
O O 0.0106 0.0060 'International Tables Vol C Tables 4.2.6.8 and 6.1.1.4'

loop_
_geom_angle_atom_site_label_1
_geom_angle_atom_site_label_2
_geom_angle_atom_site_label_3
_geom_angle
_geom_angle_publ_flag
N1A O1A H1A 109.4 n
C2A N1A O1A 112.6(3) y
C2A C1A H11A 109.5 n
C2A C1A H12A 109.4 n
H11A C1A H12A 109.5 n
C2A C1A H13A 109.5 n
H11A C1A H13A 109.5 n
H12A C1A H13A 109.5 n
N1A C2A C3A 114.4(3) y
N1A C2A C1A 126.9(3) y
C3A C2A C1A 118.7(3) y
O2A C3A C2A 119.5(3) y
O2A C3A C4A 121.1(3) y
C2A C3A C4A 119.3(3) y
C3A C4A H41A 109.5 n
C3A C4A H42A 109.4 n
H41A C4A H42A 109.5 n
C3A C4A H43A 109.5 n
H41A C4A H43A 109.5 n
H42A C4A H43A 109.5 n
N1B O1B H1B 109.4 n
C2B N1B O1B 111.8(3) n
C2B C1B H11B 109.4 n
C2B C1B H12B 109.5 n
H11B C1B H12B 109.5 n
C2B C1B H13B 109.5 n
H11B C1B H13B 109.5 n
H12B C1B H13B 109.5 n
N1B C2B C3B 114.3(3) n
N1B C2B C1B 126.5(3) n
C3B C2B C1B 119.2(3) n
O2B C3B C2B 118.2(3) n
O2B C3B C4B 121.8(3) n
C2B C3B C4B 120.0(3) n
C3B C4B H41B 109.5 n
C3B C4B H42B 109.5 n
H41B C4B H42B 109.5 n
C3B C4B H43B 109.4 n
H41B C4B H43B 109.5 n
H42B C4B H43B 109.5 n
N1C O1C H1C 109.4 n
C2C N1C O1C 111.7(2) n
C2C C1C H11C 109.4 n
C2C C1C H12C 109.5 n
H11C C1C H12C 109.5 n
C2C C1C H13C 109.5 n
H11C C1C H13C 109.5 n
H12C C1C H13C 109.5 n
N1C C2C C1C 126.8(3) n
N1C C2C C3C 114.2(3) n
C1C C2C C3C 119.0(3) n
O2C C3C C4C 122.7(3) n
O2C C3C C2C 117.3(3) n
C4C C3C C2C 119.9(3) n
C3C C4C H41C 109.4 n
C3C C4C H42C 109.5 n
H41C C4C H42C 109.5 n
C3C C4C H43C 109.5 n
H41C C4C H43C 109.5 n
H42C C4C H43C 109.5 n

loop_
_geom_bond_atom_site_label_1
_geom_bond_atom_site_label_2
_geom_bond_site_symmetry_2
_geom_bond_distance
_geom_bond_publ_flag
O1A N1A . 1.392(3) y
O1A H1A . 0.840 n
O2A C3A . 1.230(3) y
N1A C2A . 1.284(4) y
C1A C2A . 1.494(5) y
C1A H11A . 0.980 n
C1A H12A . 0.980 n
C1A H13A . 0.980 n
C2A C3A . 1.481(5) y
C3A C4A . 1.496(5) y
C4A H41A . 0.980 n
C4A H42A . 0.980 n
C4A H43A . 0.980 n
O1B N1B . 1.393(3) n
O1B H1B . 0.840 n
O2B C3B . 1.239(4) n
N1B C2B . 1.289(4) n
C1B C2B . 1.488(5) n
C1B H11B . 0.980 n
C1B H12B . 0.980 n
C1B H13B . 0.980 n
C2B C3B . 1.472(4) n
C3B C4B . 1.490(5) n
C4B H41B . 0.980 n
C4B H42B . 0.980 n
C4B H43B . 0.980 n
O1C N1C . 1.396(3) n
O1C H1C . 0.840 n
O2C C3C . 1.226(4) n
N1C C2C . 1.285(4) n
C1C C2C . 1.482(5) n
C1C H11C . 0.980 n
C1C H12C . 0.980 n
C1C H13C . 0.980 n
C2C C3C . 1.485(4) n
C3C C4C . 1.482(5) n
C4C H41C . 0.980 n
C4C H42C . 0.980 n
C4C H43C . 0.980 n

loop_
_geom_hbond_atom_site_label_D
_geom_hbond_atom_site_label_H
_geom_hbond_atom_site_label_A
_geom_hbond_site_symmetry_A
_geom_hbond_distance_DH
_geom_hbond_distance_HA
_geom_hbond_distance_DA
_geom_hbond_angle_DHA
O1B H1B O2A 1_555 .84 1.90 2.727(4) 166
O1A H1A O2C 4_554 .84 1.87 2.699(4) 168
O1C H1C O2B 4_554 .84 1.84 2.677(5) 178

loop_
_geom_torsion_atom_site_label_1
_geom_torsion_atom_site_label_2
_geom_torsion_atom_site_label_3
_geom_torsion_atom_site_label_4
_geom_torsion
_geom_torsion_publ_flag
O1A N1A C2A C3A 178.4(3) n
O1A N1A C2A C1A -0.3(5) n
N1A C2A C3A O2A -177.6(3) n
C1A C2A C3A O2A 1.2(5) n
N1A C2A C3A C4A 1.3(4) n
C1A C2A C3A C4A -180.0(3) y
O1B N1B C2B C3B 179.6(3) n
O1B N1B C2B C1B -1.0(5) n
N1B C2B C3B O2B -176.0(3) n
C1B C2B C3B O2B 4.5(5) n
N1B C2B C3B C4B 4.1(5) n
C1B C2B C3B C4B -175.4(4) y
O1C N1C C2C C1C -0.2(5) n
O1C N1C C2C C3C 178.3(3) n
N1C C2C C3C O2C -178.9(3) n
C1C C2C C3C O2C -0.3(5) n
N1C C2C C3C C4C -0.3(4) n
C1C C2C C3C C4C 178.4(3) y

loop_
_cod_related_entry_id
_cod_related_entry_database
_cod_related_entry_code
1 ChemSpider 4917792
